data_2021455
loop_
_publ_author_name
'Guerrero, Sergio A.'
'Ram\'irez, Juan E.'
'Palma, Alirio'
'Cobo, Justo'
'Glidewell, Christopher'

_publ_section_title
;
 A concise and versatile route to tetrahydro-1-benzazepines carrying
 [<i>a</i>]-fused heterocyclic units: synthetic sequence and spectroscopic
 characterization, and the molecular and supramolecular structures of one
 intermediate and two products
;
_journal_coeditor_code FN3291
_journal_issue 2
_journal_name_full 'Acta Crystallographica Section C'
_journal_page_first
;
;
_journal_paper_doi 10.1107/S2053229619000871
_journal_volume 75
_journal_year 2019
_chemical_formula_iupac 'C15 H17 Cl N2 O4'
_chemical_formula_moiety 'C15 H17 Cl N2 O4'
_chemical_formula_sum 'C15 H17 Cl N2 O4'
_chemical_formula_weight 324.76
_chemical_name_systematic
(4a<i>RS</i>,6<i>SR</i>)-9-chloro-6-hydroxy-3-(2-hydroxyethyl)-2,3,4a,5,6,7-hexahydrobenzo[<i>f</i>]pyrazino[1,2-<i>a</i>]azepine-1,4-dione
_space_group_crystal_system monoclinic
_space_group_IT_number 13
_space_group_name_Hall '-P 2yc'
_space_group_name_H-M_alt 'P 1 2/c 1'
_symmetry_space_group_name_Hall '-P 2yc'
_symmetry_space_group_name_H-M 'P 1 2/c 1'
_atom_sites_solution_hydrogens mixed
_audit_creation_method SHELXL-2014
_cell_angle_alpha 90
_cell_angle_beta 105.56(2)
_cell_angle_gamma 90
_cell_formula_units_Z 4
_cell_length_a 9.198(6)
_cell_length_b 10.586(7)
_cell_length_c 15.223(11)
_cell_measurement_reflns_used 3278
_cell_measurement_temperature 100(2)
_cell_measurement_theta_max 27.512
_cell_measurement_theta_min 2.299
_cell_volume 1427.9(17)
_computing_cell_refinement
;
SAINT (Bruker, 2016)
;
_computing_data_collection
;
APEX3 (Bruker, 2016)
;
_computing_data_reduction
;
SAINT (Bruker, 2016)
;
_computing_molecular_graphics
;
PLATON (Spek, 2009)
;
_computing_publication_material
;
SHELXL2014 (Sheldrick, 2015) and PLATON (Spek, 2009)
;
_computing_structure_refinement
;
SHELXL2014 (Sheldrick, 2015)
;
_computing_structure_solution
;
SIR92 (Altomare <i>et al.</i>,  1994)
;
_diffrn_ambient_temperature 100(2)
_diffrn_measured_fraction_theta_full 1.000
_diffrn_measured_fraction_theta_max 0.998
_diffrn_measurement_device_type 'Bruker D8 Venture'
_diffrn_measurement_method '\f and \w scans'
_diffrn_radiation_monochromator 'multilayer mirror'
_diffrn_radiation_type MoK\a
_diffrn_radiation_wavelength 0.71073
_diffrn_reflns_av_R_equivalents 0.0261
_diffrn_reflns_av_unetI/netI 0.0146
_diffrn_reflns_limit_h_max 11
_diffrn_reflns_limit_h_min -11
_diffrn_reflns_limit_k_max 13
_diffrn_reflns_limit_k_min -13
_diffrn_reflns_limit_l_max 19
_diffrn_reflns_limit_l_min -19
_diffrn_reflns_number 21974
_diffrn_reflns_theta_full 25.242
_diffrn_reflns_theta_max 27.513
_diffrn_reflns_theta_min 2.298
_diffrn_source 'INCOATEC high brilliance microfocus sealed tube'
_diffrn_standards_decay_% 0
_diffrn_standards_interval_count 0
_diffrn_standards_interval_time 0
_diffrn_standards_number 0
_exptl_absorpt_coefficient_mu 0.289
_exptl_absorpt_correction_T_max 0.958
_exptl_absorpt_correction_T_min 0.929
_exptl_absorpt_correction_type multi-scan
_exptl_absorpt_process_details
;
(SADABS; Bruker, 2015)
;
_exptl_crystal_colour colourless
_exptl_crystal_density_diffrn 1.511
_exptl_crystal_description block
_exptl_crystal_F_000 680
_exptl_crystal_size_max 0.210
_exptl_crystal_size_mid 0.200
_exptl_crystal_size_min 0.150
_refine_diff_density_max 0.334
_refine_diff_density_min -0.270
_refine_ls_extinction_method none
_refine_ls_goodness_of_fit_ref 1.071
_refine_ls_hydrogen_treatment mixed
_refine_ls_matrix_type full
_refine_ls_number_parameters 205
_refine_ls_number_reflns 3278
_refine_ls_number_restraints 0
_refine_ls_restrained_S_all 1.071
_refine_ls_R_factor_all 0.0348
_refine_ls_R_factor_gt 0.0310
_refine_ls_shift/su_max 0.000
_refine_ls_shift/su_mean 0.000
_refine_ls_structure_factor_coef Fsqd
_refine_ls_weighting_details 'w=1/[\s^2^(Fo^2^)+(0.0338P)^2^+1.0495P] where P=(Fo^2^+2Fc^2^)/3'
_refine_ls_weighting_scheme calc
_refine_ls_wR_factor_gt 0.0751
_refine_ls_wR_factor_ref 0.0773
_reflns_number_gt 3013
_reflns_number_total 3278
_reflns_threshold_expression 'I > 2\s(I)'
_cod_data_source_file fn3291sup1.cif
_cod_data_source_block V
_cod_original_cell_volume 1428.0(17)
_cod_database_code 2021455
_shelx_space_group_comment
;
The symmetry employed for this shelxl refinement is uniquely defined
by the following loop, which should always be used as a source of
symmetry information in preference to the above space-group names.
They are only intended as comments.
;
_shelx_estimated_absorpt_t_min 0.942
_shelx_estimated_absorpt_t_max 0.958
_shelxl_version_number 2.014

loop_
_space_group_symop_operation_xyz
'x, y, z'
'-x, y, -z+1/2'
'-x, -y, -z'
'x, -y, z-1/2'

loop_
_atom_site_type_symbol
_atom_site_label
_atom_site_fract_x
_atom_site_fract_y
_atom_site_fract_z
_atom_site_U_iso_or_equiv
_atom_site_adp_type
_atom_site_calc_flag
_atom_site_occupancy
C C1 0.30345(13) 0.42642(12) 0.21947(8) 0.0089(2) Uani d 1
O O1 0.35892(10) 0.44094(9) 0.15460(6) 0.01210(19) Uani d 1
C C2 0.30775(15) 0.29799(12) 0.26223(9) 0.0117(2) Uani d 1
H H2A 0.2897 0.2339 0.2131 0.014 Uiso calc 1
H H2B 0.4107 0.2838 0.3021 0.014 Uiso calc 1
N N3 0.20027(12) 0.27639(10) 0.31584(7) 0.0095(2) Uani d 1
C C4 0.12956(14) 0.37040(12) 0.34697(8) 0.0086(2) Uani d 1
O O4 0.03211(10) 0.35457(9) 0.38804(6) 0.01219(19) Uani d 1
C C4A 0.18065(14) 0.50472(12) 0.33529(8) 0.0083(2) Uani d 1
H H4A 0.0897 0.5602 0.3250 0.010 Uiso calc 1
C C5 0.28939(15) 0.54458(12) 0.42629(8) 0.0118(2) Uani d 1
H H5A 0.2452 0.5205 0.4764 0.014 Uiso calc 1
H H5B 0.3852 0.4975 0.4349 0.014 Uiso calc 1
C C6 0.32398(15) 0.68571(12) 0.43298(8) 0.0118(2) Uani d 1
H H6A 0.2366 0.7372 0.4329 0.014 Uiso d 1
C C7 0.41043(14) 0.73055(12) 0.36543(8) 0.0101(2) Uani d 1
H H7A 0.4597 0.8122 0.3868 0.012 Uiso calc 1
H H7B 0.4908 0.6686 0.3648 0.012 Uiso calc 1
C C7A 0.31062(13) 0.74667(12) 0.26903(8) 0.0086(2) Uani d 1
C C8 0.29423(14) 0.86622(12) 0.22896(8) 0.0098(2) Uani d 1
H H8 0.3452 0.9366 0.2620 0.012 Uiso calc 1
C C9 0.20319(14) 0.88239(12) 0.14055(8) 0.0101(2) Uani d 1
Cl Cl9 0.18123(4) 1.03400(3) 0.09380(2) 0.01329(9) Uani d 1
C C10 0.13006(14) 0.78209(12) 0.08833(8) 0.0110(2) Uani d 1
H H10 0.0702 0.7948 0.0276 0.013 Uiso calc 1
C C11 0.14701(14) 0.66250(12) 0.12742(8) 0.0097(2) Uani d 1
H H11 0.0991 0.5919 0.0931 0.012 Uiso calc 1
C C11A 0.23446(14) 0.64603(11) 0.21710(8) 0.0084(2) Uani d 1
N N12 0.24386(12) 0.52184(10) 0.25662(7) 0.0081(2) Uani d 1
C C31 0.17095(14) 0.14464(12) 0.33517(9) 0.0111(2) Uani d 1
H H31A 0.1594 0.0941 0.2790 0.013 Uiso calc 1
H H31B 0.0745 0.1402 0.3523 0.013 Uiso calc 1
C C32 0.29544(15) 0.08677(13) 0.41134(9) 0.0143(3) Uani d 1
H H32A 0.3115 0.1400 0.4666 0.017 Uiso calc 1
H H32B 0.2631 0.0021 0.4262 0.017 Uiso calc 1
O O33 0.43442(11) 0.07536(10) 0.38713(7) 0.0159(2) Uani d 1
H H33 0.494(2) 0.1266(19) 0.4166(13) 0.024 Uiso d 1
O O6 0.41672(12) 0.71383(9) 0.52259(6) 0.0164(2) Uani d 1
H H6 0.384(2) 0.6649(18) 0.5653(13) 0.025 Uiso d 1

loop_
_atom_site_aniso_label
_atom_site_aniso_U_11
_atom_site_aniso_U_22
_atom_site_aniso_U_33
_atom_site_aniso_U_12
_atom_site_aniso_U_13
_atom_site_aniso_U_23
C1 0.0077(5) 0.0106(6) 0.0075(5) -0.0010(4) 0.0004(4) -0.0014(4)
O1 0.0152(4) 0.0139(4) 0.0090(4) 0.0013(4) 0.0062(3) 0.0002(3)
C2 0.0135(6) 0.0100(6) 0.0143(6) 0.0005(5) 0.0083(5) -0.0001(5)
N3 0.0107(5) 0.0081(5) 0.0108(5) -0.0008(4) 0.0048(4) 0.0003(4)
C4 0.0083(5) 0.0104(6) 0.0057(5) -0.0006(4) -0.0008(4) 0.0002(4)
O4 0.0124(4) 0.0136(4) 0.0123(4) -0.0005(3) 0.0062(4) 0.0008(3)
C4A 0.0102(5) 0.0093(5) 0.0061(5) -0.0002(4) 0.0035(4) -0.0004(4)
C5 0.0165(6) 0.0120(6) 0.0062(5) -0.0031(5) 0.0018(5) -0.0005(4)
C6 0.0161(6) 0.0121(6) 0.0070(5) -0.0030(5) 0.0024(5) -0.0023(4)
C7 0.0111(6) 0.0112(6) 0.0068(5) -0.0019(5) 0.0002(5) 0.0003(4)
C7A 0.0085(5) 0.0110(6) 0.0068(5) 0.0006(4) 0.0029(4) -0.0004(4)
C8 0.0115(6) 0.0096(6) 0.0090(6) 0.0002(4) 0.0040(5) -0.0016(4)
C9 0.0121(6) 0.0092(6) 0.0101(6) 0.0022(4) 0.0051(5) 0.0019(4)
Cl9 0.01935(16) 0.00930(15) 0.01079(15) 0.00271(11) 0.00332(12) 0.00236(10)
C10 0.0107(6) 0.0143(6) 0.0077(5) 0.0011(5) 0.0020(4) 0.0006(5)
C11 0.0097(5) 0.0116(6) 0.0078(5) -0.0012(5) 0.0024(4) -0.0015(4)
C11A 0.0097(6) 0.0084(6) 0.0081(5) 0.0010(4) 0.0044(4) 0.0008(4)
N12 0.0113(5) 0.0077(5) 0.0060(5) -0.0006(4) 0.0034(4) 0.0002(4)
C31 0.0126(6) 0.0081(6) 0.0132(6) -0.0024(5) 0.0046(5) -0.0007(5)
C32 0.0180(6) 0.0128(6) 0.0126(6) 0.0001(5) 0.0052(5) 0.0010(5)
O33 0.0133(5) 0.0143(5) 0.0185(5) 0.0000(4) 0.0014(4) -0.0033(4)
O6 0.0236(5) 0.0168(5) 0.0075(4) -0.0079(4) 0.0018(4) -0.0018(4)

loop_
_atom_type_symbol
_atom_type_description
_atom_type_scat_dispersion_real
_atom_type_scat_dispersion_imag
_atom_type_scat_source
C C 0.0033 0.0016 'International Tables Vol C Tables 4.2.6.8 and 6.1.1.4'
H H 0.0000 0.0000 'International Tables Vol C Tables 4.2.6.8 and 6.1.1.4'
N N 0.0061 0.0033 'International Tables Vol C Tables 4.2.6.8 and 6.1.1.4'
O O 0.0106 0.0060 'International Tables Vol C Tables 4.2.6.8 and 6.1.1.4'
Cl Cl 0.1484 0.1585 'International Tables Vol C Tables 4.2.6.8 and 6.1.1.4'

loop_
_geom_angle_atom_site_label_1
_geom_angle_atom_site_label_2
_geom_angle_atom_site_label_3
_geom_angle
O1 C1 N12 123.00(12)
O1 C1 C2 119.31(11)
N12 C1 C2 117.63(11)
N3 C2 C1 116.16(10)
N3 C2 H2A 108.2
C1 C2 H2A 108.2
N3 C2 H2B 108.2
C1 C2 H2B 108.2
H2A C2 H2B 107.4
C4 N3 C2 123.11(11)
C4 N3 C31 120.13(11)
C2 N3 C31 116.77(10)
O4 C4 N3 124.36(12)
O4 C4 C4A 118.34(11)
N3 C4 C4A 117.20(11)
N12 C4A C4 114.23(10)
N12 C4A C5 113.29(11)
C4 C4A C5 107.35(10)
N12 C4A H4A 107.2
C4 C4A H4A 107.2
C5 C4A H4A 107.2
C6 C5 C4A 113.80(10)
C6 C5 H5A 108.8
C4A C5 H5A 108.8
C6 C5 H5B 108.8
C4A C5 H5B 108.8
H5A C5 H5B 107.7
O6 C6 C5 109.11(10)
O6 C6 C7 106.90(11)
C5 C6 C7 113.24(11)
O6 C6 H6A 99.5
C5 C6 H6A 113.1
C7 C6 H6A 113.8
C7A C7 C6 113.27(11)
C7A C7 H7A 108.9
C6 C7 H7A 108.9
C7A C7 H7B 108.9
C6 C7 H7B 108.9
H7A C7 H7B 107.7
C8 C7A C11A 117.71(12)
C8 C7A C7 119.42(11)
C11A C7A C7 122.87(12)
C9 C8 C7A 120.05(12)
C9 C8 H8 120.0
C7A C8 H8 120.0
C10 C9 C8 122.24(12)
C10 C9 Cl9 119.00(11)
C8 C9 Cl9 118.76(10)
C9 C10 C11 118.06(12)
C9 C10 H10 121.0
C11 C10 H10 121.0
C10 C11 C11A 120.07(12)
C10 C11 H11 120.0
C11A C11 H11 120.0
C11 C11A C7A 121.83(12)
C11 C11A N12 118.48(11)
C7A C11A N12 119.68(12)
C1 N12 C11A 119.75(11)
C1 N12 C4A 122.88(11)
C11A N12 C4A 117.32(10)
N3 C31 C32 113.24(11)
N3 C31 H31A 108.9
C32 C31 H31A 108.9
N3 C31 H31B 108.9
C32 C31 H31B 108.9
H31A C31 H31B 107.7
O33 C32 C31 112.34(12)
O33 C32 H32A 109.1
C31 C32 H32A 109.1
O33 C32 H32B 109.1
C31 C32 H32B 109.1
H32A C32 H32B 107.9
C32 O33 H33 108.7(13)
C6 O6 H6 108.9(12)

loop_
_geom_bond_atom_site_label_1
_geom_bond_atom_site_label_2
_geom_bond_distance
C1 O1 1.2367(17)
C1 N12 1.3442(17)
C1 C2 1.5033(19)
C2 N3 1.4590(17)
C2 H2A 0.9900
C2 H2B 0.9900
N3 C4 1.3429(17)
N3 C31 1.4652(18)
C4 O4 1.2341(17)
C4 C4A 1.5228(19)
C4A N12 1.4760(17)
C4A C5 1.5344(19)
C4A H4A 1.0000
C5 C6 1.525(2)
C5 H5A 0.9900
C5 H5B 0.9900
C6 O6 1.4328(17)
C6 C7 1.5342(19)
C6 H6A 0.9710
C7 C7A 1.5174(19)
C7 H7A 0.9900
C7 H7B 0.9900
C7A C8 1.3955(19)
C7A C11A 1.3977(18)
C8 C9 1.3918(19)
C8 H8 0.9500
C9 C10 1.3875(19)
C9 Cl9 1.7453(16)
C10 C11 1.3897(19)
C10 H10 0.9500
C11 C11A 1.3972(19)
C11 H11 0.9500
C11A N12 1.4388(17)
C31 C32 1.5227(19)
C31 H31A 0.9900
C31 H31B 0.9900
C32 O33 1.4273(18)
C32 H32A 0.9900
C32 H32B 0.9900
O33 H33 0.82(2)
O6 H6 0.94(2)

loop_
_geom_hbond_atom_site_label_D
_geom_hbond_atom_site_label_H
_geom_hbond_atom_site_label_A
_geom_hbond_site_symmetry_A
_geom_hbond_distance_DH
_geom_hbond_distance_HA
_geom_hbond_distance_DA
_geom_hbond_angle_DHA
_geom_hbond_publ_flag
O6 H6 O1 4_566 0.942(19) 1.823(19) 2.753(2) 168.7(18) no
O33 H33 O6 3_666 0.82(2) 1.99(2) 2.781(2) 162.2(19) no
C8 H8 O33 1_565 0.95 2.37 3.271(3) 158 no
C10 H10 O4 4_565 0.95 2.60 3.275(3) 129 no

loop_
_geom_torsion_atom_site_label_1
_geom_torsion_atom_site_label_2
_geom_torsion_atom_site_label_3
_geom_torsion_atom_site_label_4
_geom_torsion
O1 C1 C2 N3 -160.31(11)
N12 C1 C2 N3 22.25(16)
C1 C2 N3 C4 -17.45(17)
C1 C2 N3 C31 162.51(11)
C2 N3 C4 O4 175.79(12)
C31 N3 C4 O4 -4.17(19)
C2 N3 C4 C4A -7.96(17)
C31 N3 C4 C4A 172.08(10)
O4 C4 C4A N12 -155.55(11)
N3 C4 C4A N12 27.98(15)
O4 C4 C4A C5 77.95(14)
N3 C4 C4A C5 -98.53(13)
N12 C4A C5 C6 65.68(14)
C4 C4A C5 C6 -167.26(11)
C4A C5 C6 O6 175.66(10)
C4A C5 C6 C7 -65.42(15)
O6 C6 C7 C7A -161.54(11)
C5 C6 C7 C7A 78.27(14)
C6 C7 C7A C8 117.13(13)
C6 C7 C7A C11A -63.66(15)
C11A C7A C8 C9 0.67(18)
C7 C7A C8 C9 179.92(11)
C7A C8 C9 C10 -2.05(19)
C7A C8 C9 Cl9 178.26(9)
C8 C9 C10 C11 1.38(19)
Cl9 C9 C10 C11 -178.93(9)
C9 C10 C11 C11A 0.61(18)
C10 C11 C11A C7A -1.98(19)
C10 C11 C11A N12 177.24(11)
C8 C7A C11A C11 1.30(18)
C7 C7A C11A C11 -177.92(11)
C8 C7A C11A N12 -177.90(11)
C7 C7A C11A N12 2.88(18)
O1 C1 N12 C11A 3.88(18)
C2 C1 N12 C11A -178.79(10)
O1 C1 N12 C4A -178.67(11)
C2 C1 N12 C4A -1.33(17)
C11 C11A N12 C1 61.75(16)
C7A C11A N12 C1 -119.02(13)
C11 C11A N12 C4A -115.84(13)
C7A C11A N12 C4A 63.38(16)
C4 C4A N12 C1 -23.56(16)
C5 C4A N12 C1 99.79(14)
C4 C4A N12 C11A 153.95(11)
C5 C4A N12 C11A -82.70(13)
C4 N3 C31 C32 -102.19(14)
C2 N3 C31 C32 77.85(15)
N3 C31 C32 O33 -65.90(14)

_cod_database_fobs_code 2021455
